data_2001696
loop_
_publ_author_name
'Junk, T.'
'Irgolic, K. J.'
'Reibenspies, J. H.'
'Meyers, E. A.'

_publ_section_title
;
 Structure of phenotellurazine
;
_journal_issue 5
_journal_name_full 'Acta Crystallographica Section C'
_journal_page_first 938
_journal_page_last 940
_journal_paper_doi 10.1107/S0108270192011004
_journal_volume 49
_journal_year 1993
_chemical_formula_sum 'C12 H9 N Te'
_chemical_formula_weight 294.8
_symmetry_cell_setting orthorhombic
_symmetry_space_group_name_Hall 'P 2ac 2ab'
_symmetry_space_group_name_H-M 'P 21 21 21'
_cell_angle_alpha 90
_cell_angle_beta 90
_cell_angle_gamma 90
_cell_formula_units_Z 4
_cell_length_a 6.023(2)
_cell_length_b 8.007(3)
_cell_length_c 20.877(9)
_cell_volume 1006.8(7)
_diffrn_radiation_type Mo
_diffrn_radiation_wavelength 0.71073
_exptl_absorpt_coefficient_mu 2.915
_exptl_crystal_density_diffrn 1.945
_exptl_crystal_F_000 560
_cod_data_source_file st1023.cif
_cod_data_source_block st1023_structure_1_of_1
_cod_original_formula_sum 'C12 H9 N1 Te1'
_cod_database_code 2001696

loop_
_atom_site_label
_atom_site_fract_x
_atom_site_fract_y
_atom_site_fract_z
_atom_site_U_iso_or_equiv
Te(1) .05910(10) .39470(10) .86260(10) .0490(10)
N(1) -.3855(11) .1686(10) .8592(3) .048(2)
H1N -.52(2) .1510(17) .861(4) .080
C(1) -.0310(13) .1852(8) .9164(3) .037(2)
C(2) -.2380(12) .1098(9) .9058(3) .039(2)
C(3) -.3049(16) -.0205(9) .9455(3) .045(2)
C(4) -.1686(17) -.0736(9) .9949(3) .049(3)
C(5) .0353(17) .0006(10) 1.0050(3) .051(3)
C(6) .1042(13) .1293(9) .9650(3) .042(2)
C(7) -.3267(14) .2214(8) .7975(3) .038(2)
C(8) -.4687(16) .1832(9) .7463(3) .047(2)
C(9) -.4156(17) .2359(9) .6846(3) .049(3)
C(10) -.2223(17) .3238(10) .6730(3) .052(3)
C(11) -.0788(16) .3581(9) .7226(3) .050(2)
C(12) -.1341(13) .3110(9) .7849(3) .036(2)
H(3A) -.4435 -.0758 .9375 .080
H(4A) -.2192 -.1585 1.0239 .080
H(5A) .1301 -.0381 1.0389 .080
H(6A) .2479 .1791 .9706 .080
H(8A) -.6036 .1225 .7538 .080
H(9A) -.5117 .2077 .6496 .080
H(10A) -.1881 .3609 .6304 .080
H(11A) .0603 .4126 .7143 .080

loop_
_geom_angle_atom_site_label_1
_geom_angle_atom_site_label_2
_geom_angle_atom_site_label_3
_geom_angle
C(1) Te(1) C(12) 90.9(3)
C(2) N(1) H1N 123.0(6)
Te(1) C(1) C(2) 119.5(5)
C(2) C(1) C(6) 120.1(6)
N(1) C(2) C(3) 118.8(7)
C(2) C(3) C(4) 120.1(8)
C(4) C(5) C(6) 119.5(7)
N(1) C(7) C(8) 118.7(7)
C(8) C(7) C(12) 118.6(6)
C(8) C(9) C(10) 120.7(7)
C(10) C(11) C(12) 119.8(8)
Te(1) C(12) C(11) 120.0(6)
C(2) N(1) C(7) 125.5(6)
C(7) N(1) H1N 110.0(6)
Te(1) C(1) C(6) 120.2(5)
N(1) C(2) C(1) 121.9(6)
C(1) C(2) C(3) 119.1(6)
C(3) C(4) C(5) 120.6(7)
C(1) C(6) C(5) 120.5(7)
N(1) C(7) C(12) 122.7(6)
C(7) C(8) C(9) 119.9(8)
C(9) C(10) C(11) 119.9(7)
Te(1) C(12) C(7) 118.7(4)
C(7) C(12) C(11) 121.0(7)

loop_
_geom_bond_atom_site_label_1
_geom_bond_atom_site_label_2
_geom_bond_distance
Te(1) C(1) 2.090(6)
N(1) C(2) 1.400(9)
N(1) H1N 0.81(12)
C(1) C(6) 1.376(9)
C(3) C(4) 1.385(11)
C(5) C(6) 1.391(10)
C(7) C(12) 1.389(11)
C(9) C(10) 1.382(13)
C(11) C(12) 1.395(9)
Te(1) C(12) 2.106(7)
N(1) C(7) 1.402(9)
C(1) C(2) 1.403(10)
C(2) C(3) 1.391(10)
C(4) C(5) 1.380(14)
C(7) C(8) 1.403(11)
C(8) C(9) 1.392(10)
C(10) C(11) 1.376(12)
